data_7706225
loop_
_publ_author_name
'Rivas, Feriannys'
'Medeiros, Andrea'
'Quiroga, Cristina'
'Ben\'itez, Diego'
'Comini, Marcelo'
'Rodr\'iguez-Arce, Esteban'
'Machado, Ignacio'
'Cerecetto, Hugo'
'Gambino, Dinorah'

_publ_section_title
;
 New Pd-Fe ferrocenyl antiparasitic compounds with bioactive
 8-hydroxyquinoline ligands: a comparative study with their Pt-Fe
 analogues.
;
_journal_issue 5
_journal_name_full 'Dalton transactions (Cambridge, England : 2003)'
_journal_page_first 1651
_journal_page_last 1665
_journal_paper_doi 10.1039/d0dt03963b
_journal_volume 50
_journal_year 2021
_chemical_formula_moiety 'C43 H32 Cl2 Fe N O P2 Pd, F6 P'
_chemical_formula_sum 'C43 H32 Cl2 F6 Fe N O P3 Pd'
_chemical_formula_weight 1018.75
_space_group_crystal_system monoclinic
_space_group_IT_number 14
_space_group_name_Hall '-P 2ybc'
_space_group_name_H-M_alt 'P 1 21/c 1'
_atom_sites_solution_hydrogens geom
_audit_creation_date 2020-12-21
_audit_creation_method
;
Olex2 1.2
(compiled 2016.11.30 svn.r3356 for OlexSys, GUI svn.r5269)
;
_audit_update_record
;
2020-12-21 deposited with the CCDC.	2020-12-24 downloaded from the CCDC.
;
_cell_angle_alpha 90
_cell_angle_beta 110.311(2)
_cell_angle_gamma 90
_cell_formula_units_Z 4
_cell_length_a 11.9767(5)
_cell_length_b 36.8096(16)
_cell_length_c 9.6399(4)
_cell_measurement_reflns_used 9880
_cell_measurement_temperature 298(2)
_cell_measurement_theta_max 68.242
_cell_measurement_theta_min 3.936
_cell_volume 3985.6(3)
_computing_cell_refinement 'SAINT v8.34A (Bruker, 2013)'
_computing_data_collection 'APEX 2 v2014.5-0 (Bruker AXS)'
_computing_data_reduction 'SAINT v8.34A (Bruker, 2013)'
_computing_molecular_graphics 'Olex2 (Dolomanov et al., 2009)'
_computing_publication_material 'Olex2 (Dolomanov et al., 2009)'
_computing_structure_refinement 'XL (Sheldrick, 2008)'
_computing_structure_solution 'ShelXT (Sheldrick, 2015)'
_diffrn_ambient_temperature 298(2)
_diffrn_measured_fraction_theta_full 0.999
_diffrn_measured_fraction_theta_max 0.994
_diffrn_measurement_device_type 'Bruker D8 Venture/Photon 100 CMOS'
_diffrn_radiation_type CuK\a
_diffrn_radiation_wavelength 1.54178
_diffrn_reflns_av_R_equivalents 0.0319
_diffrn_reflns_av_unetI/netI 0.0217
_diffrn_reflns_Laue_measured_fraction_full 0.999
_diffrn_reflns_Laue_measured_fraction_max 0.994
_diffrn_reflns_limit_h_max 14
_diffrn_reflns_limit_h_min -14
_diffrn_reflns_limit_k_max 44
_diffrn_reflns_limit_k_min -44
_diffrn_reflns_limit_l_max 8
_diffrn_reflns_limit_l_min -11
_diffrn_reflns_number 42643
_diffrn_reflns_point_group_measured_fraction_full 0.999
_diffrn_reflns_point_group_measured_fraction_max 0.994
_diffrn_reflns_theta_full 67.679
_diffrn_reflns_theta_max 68.398
_diffrn_reflns_theta_min 3.935
_exptl_absorpt_coefficient_mu 9.501
_exptl_absorpt_correction_T_max 0.7531
_exptl_absorpt_correction_T_min 0.4785
_exptl_absorpt_correction_type multi-scan
_exptl_absorpt_process_details 'SADABS-2014/4 (Bruker,2014/4) was used for absorption correction'
_exptl_crystal_colour 'metallic brown'
_exptl_crystal_colour_lustre metallic
_exptl_crystal_colour_primary brown
_exptl_crystal_density_diffrn 1.698
_exptl_crystal_description 'rect. Prism'
_exptl_crystal_F_000 2040
_exptl_crystal_size_max 0.223
_exptl_crystal_size_mid 0.095
_exptl_crystal_size_min 0.026
_refine_diff_density_max 0.367
_refine_diff_density_min -0.355
_refine_diff_density_rms 0.051
_refine_ls_extinction_coef 0.00030(2)
_refine_ls_extinction_expression Fc^*^=kFc[1+0.001xFc^2^\l^3^/sin(2\q)]^-1/4^
_refine_ls_extinction_method 'SHELXL-2014/7 (Sheldrick 2014'
_refine_ls_goodness_of_fit_ref 1.020
_refine_ls_hydrogen_treatment constr
_refine_ls_matrix_type full
_refine_ls_number_parameters 582
_refine_ls_number_reflns 7286
_refine_ls_number_restraints 225
_refine_ls_restrained_S_all 1.062
_refine_ls_R_factor_all 0.0284
_refine_ls_R_factor_gt 0.0255
_refine_ls_shift/su_max 0.002
_refine_ls_shift/su_mean 0.000
_refine_ls_structure_factor_coef Fsqd
_refine_ls_weighting_details 'w=1/[\s^2^(Fo^2^)+(0.0284P)^2^+2.6140P] where P=(Fo^2^+2Fc^2^)/3'
_refine_ls_weighting_scheme calc
_refine_ls_wR_factor_gt 0.0616
_refine_ls_wR_factor_ref 0.0632
_reflns_Friedel_coverage 0.000
_reflns_number_gt 6753
_reflns_number_total 7286
_reflns_threshold_expression 'I > 2\s(I)'
_cod_data_source_file d0dt03963b2.cif
_cod_data_source_block pd_dppf_8hqcl2
_cod_depositor_comments 'Adding full bibliography for 7706224--7706226.cif.'
_cod_database_code 7706225
_shelx_space_group_comment
;
The symmetry employed for this shelxl refinement is uniquely defined
by the following loop, which should always be used as a source of
symmetry information in preference to the above space-group names.
They are only intended as comments.
;
_olex2_refinement_description
;
1. Fixed Uiso
 At 1.2 times of:
  All C(H) groups
2. Uiso/Uaniso restraints and constraints
P3 \\sim F1 \\sim F2 \\sim F3 \\sim F4 \\sim F5 \\sim F6: within 2A with sigma
of 0.01 and sigma for terminal atoms of 0.02
P3A \\sim F1A \\sim F2A \\sim F3A \\sim F4A \\sim F5A \\sim F6A: within 2A with
sigma of 0.01 and sigma for terminal atoms of 0.02
Uanis(F2A) \\sim Ueq: with sigma of 0.01 and sigma for terminal atoms of 0.02
Uanis(P3) = Uanis(P3A)
3. Rigid body (RIGU) restrains
 P3, F1, F2, F3, F4, F5, F6
 with sigma for 1-2 distances of 0.01 and sigma for 1-3 distances of 0.01
 P3A, F1A, F2A, F3A, F4A, F5A, F6A
 with sigma for 1-2 distances of 0.01 and sigma for 1-3 distances of 0.01
4. Same fragment restrains
{P3, F1, F2, F3, F4, F5, F6} sigma for 1-2: 0.01, 1-3: 0.04
as
{P3A, F1A, F2A, F3A, F4A, F5A, F6A}
5. Others
 Sof(P3A)=Sof(F1A)=Sof(F2A)=Sof(F3A)=Sof(F4A)=Sof(F5A)=Sof(F6A)=1-FVAR(1)
 Sof(P3)=Sof(F1)=Sof(F2)=Sof(F3)=Sof(F4)=Sof(F5)=Sof(F6)=FVAR(1)
6.a Ternary CH refined with riding coordinates:
 C0C(H0C), CC(HC), C0D(H0D), CD(HD), C0B(H0B), CB(HB), C0A(H0A), CA(HA)
6.b Aromatic/amide H refined with riding coordinates:
 C1C(H1C), C1(H1), C3(H3), C2(H2), C2C(H2C), C6(H6), C1B(H1B), C1L(H1L),
 C1K(H1K), C1J(H1J), C1I(H1I), C1H(H1H), C1F(H1F), C1E(H1E), C1D(H1D), C2B(H2B),
  C2D(H2D), C2E(H2E), C2F(H2F), C2H(H2H), C2I(H2I), C2J(H2J), C2L(H2L), C2K(H2K)
;
_shelx_shelxl_version_number 2014/7
_olex2_submission_special_instructions 'No special instructions were received'

loop_
_space_group_symop_operation_xyz
'x, y, z'
'-x, y+1/2, -z+1/2'
'-x, -y, -z'
'x, -y-1/2, z-1/2'

loop_
_atom_site_label
_atom_site_type_symbol
_atom_site_fract_x
_atom_site_fract_y
_atom_site_fract_z
_atom_site_U_iso_or_equiv
_atom_site_adp_type
_atom_site_occupancy
_atom_site_site_symmetry_order
_atom_site_calc_flag
_atom_site_refinement_flags_posn
_atom_site_refinement_flags_adp
_atom_site_refinement_flags_occupancy
_atom_site_disorder_assembly
_atom_site_disorder_group
Pd01 Pd 0.40728(2) 0.39928(2) 0.38322(2) 0.03413(6) Uani 1 1 d . . . . .
P1 P 0.22432(5) 0.39722(2) 0.20409(6) 0.03449(12) Uani 1 1 d . . . . .
C1C C -0.0150(2) 0.44659(8) 0.3568(3) 0.0522(6) Uani 1 1 d . . . . .
H1C H -0.0615 0.4400 0.4124 0.063 Uiso 1 1 calc R . . . .
C0C C 0.0698(2) 0.30093(7) 0.2307(3) 0.0543(7) Uani 1 1 d . . . . .
H0C H 0.0568 0.2794 0.2830 0.065 Uiso 1 1 calc R . . . .
CC C 0.2779(2) 0.25839(7) 0.1184(3) 0.0524(6) Uani 1 1 d . . . . .
HC H 0.2408 0.2345 0.1151 0.063 Uiso 1 1 calc R . . . .
Fe1 Fe 0.20535(3) 0.30751(2) 0.14638(4) 0.03780(9) Uani 1 1 d . . . . .
Cl1 Cl 0.70484(6) 0.49335(2) 1.02462(7) 0.05768(17) Uani 1 1 d . . . . .
O1 O 0.36166(14) 0.44812(4) 0.44995(18) 0.0439(4) Uani 1 1 d . . . . .
N1 N 0.56681(17) 0.41043(5) 0.5648(2) 0.0390(4) Uani 1 1 d . . . . .
C1 C 0.6693(2) 0.39308(6) 0.6169(3) 0.0460(6) Uani 1 1 d . . . . .
H1 H 0.6827 0.3736 0.5630 0.055 Uiso 1 1 calc R . . . .
C3 C 0.7413(2) 0.43091(7) 0.8305(3) 0.0503(6) Uani 1 1 d . . . . .
H3 H 0.7995 0.4370 0.9202 0.060 Uiso 1 1 calc R . . . .
C2 C 0.7588(2) 0.40258(7) 0.7493(3) 0.0545(7) Uani 1 1 d . . . . .
H2 H 0.8299 0.3897 0.7820 0.065 Uiso 1 1 calc R . . . .
P2 P 0.47111(5) 0.34478(2) 0.32835(6) 0.03434(12) Uani 1 1 d . . . . .
C2C C 0.7273(3) 0.39127(8) 0.1951(3) 0.0603(7) Uani 1 1 d . . . . .
H2C H 0.7565 0.4145 0.1907 0.072 Uiso 1 1 calc R . . . .
Cl2 Cl 0.29521(6) 0.51527(2) 0.57180(8) 0.05628(16) Uani 1 1 d . . . . .
C4 C 0.6348(2) 0.45093(6) 0.7780(3) 0.0404(5) Uani 1 1 d . . . . .
C5 C 0.6074(2) 0.48121(6) 0.8502(3) 0.0434(5) Uani 1 1 d . . . . .
C6 C 0.5056(2) 0.50046(6) 0.7864(3) 0.0459(6) Uani 1 1 d . . . . .
H6 H 0.4903 0.5208 0.8342 0.055 Uiso 1 1 calc R . . . .
C7 C 0.4235(2) 0.48998(6) 0.6491(3) 0.0413(5) Uani 1 1 d . . . . .
C8 C 0.4400(2) 0.45927(6) 0.5744(3) 0.0378(5) Uani 1 1 d . . . . .
C9 C 0.5491(2) 0.44032(6) 0.6413(3) 0.0368(5) Uani 1 1 d . . . . .
C1A C 0.12688(19) 0.43066(6) 0.2421(3) 0.0382(5) Uani 1 1 d . . . . .
C0P C 0.1422(2) 0.35566(6) 0.1808(3) 0.0383(5) Uani 1 1 d . . . . .
C0D C 0.0221(2) 0.30667(7) 0.0770(3) 0.0524(7) Uani 1 1 d . . . . .
H0D H -0.0299 0.2898 0.0043 0.063 Uiso 1 1 calc R . . . .
CD C 0.2630(2) 0.28120(7) -0.0044(3) 0.0505(6) Uani 1 1 d . . . . .
HD H 0.2144 0.2757 -0.1072 0.061 Uiso 1 1 calc R . . . .
C0B C 0.1441(2) 0.33091(6) 0.2965(3) 0.0444(5) Uani 1 1 d . . . . .
H0B H 0.1890 0.3341 0.4022 0.053 Uiso 1 1 calc R . . . .
CB C 0.3515(2) 0.27633(6) 0.2479(3) 0.0451(6) Uani 1 1 d . . . . .
HB H 0.3761 0.2668 0.3490 0.054 Uiso 1 1 calc R . . . .
C0A C 0.0646(2) 0.34033(7) 0.0441(3) 0.0446(5) Uani 1 1 d . . . . .
H0A H 0.0453 0.3511 -0.0544 0.054 Uiso 1 1 calc R . . . .
CA C 0.3276(2) 0.31383(6) 0.0465(3) 0.0417(5) Uani 1 1 d . . . . .
HA H 0.3334 0.3345 -0.0149 0.050 Uiso 1 1 calc R . . . .
C1B C 0.0563(2) 0.42074(7) 0.3229(3) 0.0459(6) Uani 1 1 d . . . . .
H1B H 0.0566 0.3969 0.3546 0.055 Uiso 1 1 calc R . . . .
C1P C 0.3827(2) 0.31113(6) 0.2042(3) 0.0376(5) Uani 1 1 d . . . . .
C1L C 0.3384(2) 0.40877(7) 0.0003(3) 0.0464(6) Uani 1 1 d . . . . .
H1L H 0.4086 0.4042 0.0787 0.056 Uiso 1 1 calc R . . . .
C1K C 0.3421(3) 0.41537(8) -0.1401(3) 0.0596(7) Uani 1 1 d . . . . .
H1K H 0.4145 0.4151 -0.1556 0.072 Uiso 1 1 calc R . . . .
C1J C 0.2385(3) 0.42235(8) -0.2561(3) 0.0645(8) Uani 1 1 d . . . . .
H1J H 0.2408 0.4265 -0.3502 0.077 Uiso 1 1 calc R . . . .
C1I C 0.1320(3) 0.42313(8) -0.2329(3) 0.0617(7) Uani 1 1 d . . . . .
H1I H 0.0622 0.4281 -0.3114 0.074 Uiso 1 1 calc R . . . .
C1H C 0.1271(2) 0.41661(7) -0.0941(3) 0.0501(6) Uani 1 1 d . . . . .
H1H H 0.0543 0.4174 -0.0794 0.060 Uiso 1 1 calc R . . . .
C1G C 0.2309(2) 0.40888(6) 0.0243(3) 0.0389(5) Uani 1 1 d . . . . .
C1F C 0.1259(3) 0.46634(7) 0.1972(4) 0.0586(7) Uani 1 1 d . . . . .
H1F H 0.1745 0.4734 0.1448 0.070 Uiso 1 1 calc R . . . .
C1E C 0.0531(3) 0.49161(8) 0.2299(4) 0.0657(8) Uani 1 1 d . . . . .
H1E H 0.0521 0.5155 0.1979 0.079 Uiso 1 1 calc R . . . .
C1D C -0.0174(2) 0.48172(8) 0.3089(3) 0.0557(7) Uani 1 1 d . . . . .
H1D H -0.0667 0.4987 0.3299 0.067 Uiso 1 1 calc R . . . .
C2B C 0.6389(2) 0.38608(7) 0.2546(3) 0.0456(6) Uani 1 1 d . . . . .
H2B H 0.6104 0.4058 0.2928 0.055 Uiso 1 1 calc R . . . .
C2A C 0.59208(19) 0.35163(6) 0.2578(3) 0.0371(5) Uani 1 1 d . . . . .
C2D C 0.7722(3) 0.36207(9) 0.1425(3) 0.0647(8) Uani 1 1 d . . . . .
H2D H 0.8331 0.3655 0.1049 0.078 Uiso 1 1 calc R . . . .
C2E C 0.7277(2) 0.32804(9) 0.1452(3) 0.0609(7) Uani 1 1 d . . . . .
H2E H 0.7588 0.3084 0.1097 0.073 Uiso 1 1 calc R . . . .
C2G C 0.5247(2) 0.32067(6) 0.5041(3) 0.0437(5) Uani 1 1 d . . . . .
C2F C 0.6365(2) 0.32253(7) 0.2006(3) 0.0475(6) Uani 1 1 d . . . . .
H2F H 0.6050 0.2994 0.1995 0.057 Uiso 1 1 calc R . . . .
C2H C 0.4647(3) 0.32543(8) 0.6031(3) 0.0595(7) Uani 1 1 d . . . . .
H2H H 0.3986 0.3406 0.5787 0.071 Uiso 1 1 calc R . . . .
C2I C 0.5035(4) 0.30756(10) 0.7382(4) 0.0833(11) Uani 1 1 d . . . . .
H2I H 0.4628 0.3105 0.8039 0.100 Uiso 1 1 calc R . . . .
C2J C 0.6015(4) 0.28555(10) 0.7749(4) 0.0876(13) Uani 1 1 d . . . . .
H2J H 0.6276 0.2738 0.8660 0.105 Uiso 1 1 calc R . . . .
C2L C 0.6232(3) 0.29810(7) 0.5421(3) 0.0575(7) Uani 1 1 d . . . . .
H2L H 0.6639 0.2946 0.4767 0.069 Uiso 1 1 calc R . . . .
C2K C 0.6611(3) 0.28070(9) 0.6790(4) 0.0789(10) Uani 1 1 d . . . . .
H2K H 0.7276 0.2657 0.7051 0.095 Uiso 1 1 calc R . . . .
P3 P -0.0212(5) 0.18243(14) 0.0985(5) 0.0651(4) Uani 0.704(6) 1 d D U P A 1
F1 F 0.0859(6) 0.16278(16) 0.2183(5) 0.130(2) Uani 0.704(6) 1 d D U P A 1
F2 F -0.1296(4) 0.20354(19) -0.0165(5) 0.139(2) Uani 0.704(6) 1 d D U P A 1
F3 F 0.0645(4) 0.20622(13) 0.0477(5) 0.1138(17) Uani 0.704(6) 1 d D U P A 1
F4 F -0.0292(8) 0.1543(3) -0.0258(10) 0.138(3) Uani 0.704(6) 1 d D U P A 1
F5 F -0.1123(6) 0.16054(14) 0.1474(8) 0.147(2) Uani 0.704(6) 1 d D U P A 1
F6 F -0.0134(6) 0.21150(17) 0.2199(7) 0.1010(17) Uani 0.704(6) 1 d D U P A 1
P3A P -0.0261(11) 0.1785(3) 0.0980(11) 0.0651(4) Uani 0.296(6) 1 d D U P A 2
F1A F -0.0571(15) 0.2048(5) 0.207(2) 0.131(6) Uani 0.296(6) 1 d D U P A 2
F2A F 0.0078(16) 0.1494(4) -0.0025(19) 0.097(4) Uani 0.296(6) 1 d D U P A 2
F3A F -0.0359(18) 0.2098(3) -0.0121(13) 0.147(5) Uani 0.296(6) 1 d D U P A 2
F4A F -0.1608(7) 0.1704(3) 0.0234(12) 0.113(4) Uani 0.296(6) 1 d D U P A 2
F5A F -0.0196(12) 0.1455(2) 0.2012(8) 0.100(3) Uani 0.296(6) 1 d D U P A 2
F6A F 0.1115(8) 0.1831(4) 0.1684(18) 0.160(5) Uani 0.296(6) 1 d D U P A 2

loop_
_atom_site_aniso_label
_atom_site_aniso_U_11
_atom_site_aniso_U_22
_atom_site_aniso_U_33
_atom_site_aniso_U_23
_atom_site_aniso_U_13
_atom_site_aniso_U_12
Pd01 0.03517(9) 0.03111(9) 0.03915(10) -0.00569(6) 0.01676(7) -0.00062(6)
P1 0.0355(3) 0.0332(3) 0.0387(3) -0.0022(2) 0.0178(2) 0.0010(2)
C1C 0.0459(14) 0.0680(17) 0.0495(15) -0.0053(12) 0.0255(12) 0.0087(12)
C0C 0.0574(16) 0.0454(14) 0.0756(19) -0.0077(13) 0.0427(15) -0.0100(12)
CC 0.0467(14) 0.0346(12) 0.0782(19) -0.0129(12) 0.0247(13) -0.0043(10)
Fe1 0.03811(19) 0.03386(18) 0.0463(2) -0.00721(15) 0.02076(16) -0.00433(14)
Cl1 0.0685(4) 0.0584(4) 0.0451(3) -0.0148(3) 0.0185(3) -0.0122(3)
O1 0.0414(9) 0.0391(8) 0.0489(10) -0.0106(7) 0.0129(7) 0.0036(7)
N1 0.0379(10) 0.0362(9) 0.0448(11) -0.0072(8) 0.0165(8) -0.0024(8)
C1 0.0414(13) 0.0404(12) 0.0558(15) -0.0094(11) 0.0166(11) 0.0024(10)
C3 0.0443(14) 0.0547(15) 0.0473(14) -0.0078(11) 0.0100(11) -0.0044(11)
C2 0.0402(13) 0.0542(15) 0.0632(17) -0.0089(13) 0.0106(12) 0.0057(11)
P2 0.0363(3) 0.0308(3) 0.0396(3) -0.0032(2) 0.0177(2) -0.0011(2)
C2C 0.0549(16) 0.0642(17) 0.0702(19) 0.0065(14) 0.0322(15) -0.0114(13)
Cl2 0.0581(4) 0.0442(3) 0.0689(4) -0.0066(3) 0.0250(3) 0.0113(3)
C4 0.0440(13) 0.0394(12) 0.0417(13) -0.0038(10) 0.0198(10) -0.0074(10)
C5 0.0511(14) 0.0419(12) 0.0424(13) -0.0101(10) 0.0228(11) -0.0116(11)
C6 0.0578(15) 0.0365(12) 0.0537(15) -0.0112(10) 0.0321(13) -0.0074(11)
C7 0.0456(13) 0.0348(11) 0.0501(14) -0.0024(10) 0.0248(11) 0.0001(10)
C8 0.0400(12) 0.0339(11) 0.0446(13) -0.0042(9) 0.0212(10) -0.0043(9)
C9 0.0405(12) 0.0328(11) 0.0424(12) -0.0055(9) 0.0212(10) -0.0051(9)
C1A 0.0345(11) 0.0400(12) 0.0413(12) -0.0042(9) 0.0146(10) 0.0031(9)
C0P 0.0363(11) 0.0375(11) 0.0467(13) -0.0056(10) 0.0217(10) -0.0013(9)
C0D 0.0361(12) 0.0515(14) 0.0759(19) -0.0183(13) 0.0273(13) -0.0094(11)
CD 0.0450(14) 0.0525(14) 0.0566(16) -0.0222(12) 0.0209(12) -0.0003(11)
C0B 0.0506(14) 0.0424(12) 0.0497(14) -0.0046(10) 0.0296(12) -0.0046(10)
CB 0.0455(13) 0.0329(11) 0.0584(15) -0.0010(10) 0.0199(12) -0.0010(10)
C0A 0.0370(12) 0.0456(13) 0.0522(15) -0.0071(11) 0.0167(11) 0.0015(10)
CA 0.0425(12) 0.0426(12) 0.0463(14) -0.0081(10) 0.0234(11) 0.0000(10)
C1B 0.0487(14) 0.0471(13) 0.0467(14) 0.0012(11) 0.0226(11) 0.0044(11)
C1P 0.0385(12) 0.0337(11) 0.0453(13) -0.0061(9) 0.0205(10) -0.0004(9)
C1L 0.0511(14) 0.0447(13) 0.0499(15) 0.0035(11) 0.0256(12) 0.0009(11)
C1K 0.0737(19) 0.0560(16) 0.0651(19) 0.0040(14) 0.0444(16) -0.0029(14)
C1J 0.100(2) 0.0547(16) 0.0473(16) 0.0022(13) 0.0362(17) -0.0097(16)
C1I 0.074(2) 0.0578(16) 0.0476(16) 0.0084(13) 0.0139(14) -0.0044(14)
C1H 0.0500(14) 0.0492(14) 0.0509(15) 0.0032(12) 0.0171(12) -0.0002(11)
C1G 0.0474(13) 0.0335(11) 0.0393(12) -0.0007(9) 0.0194(10) 0.0007(9)
C1F 0.0644(17) 0.0447(14) 0.082(2) 0.0035(13) 0.0448(16) 0.0069(12)
C1E 0.075(2) 0.0426(14) 0.089(2) 0.0048(14) 0.0406(18) 0.0156(14)
C1D 0.0462(14) 0.0580(16) 0.0625(17) -0.0106(13) 0.0186(13) 0.0158(12)
C2B 0.0443(13) 0.0443(13) 0.0519(15) 0.0000(11) 0.0214(11) -0.0027(10)
C2A 0.0339(11) 0.0402(11) 0.0389(12) -0.0016(9) 0.0149(10) -0.0008(9)
C2D 0.0502(16) 0.091(2) 0.0648(19) 0.0023(16) 0.0351(15) -0.0041(15)
C2E 0.0504(16) 0.080(2) 0.0610(18) -0.0110(15) 0.0300(14) 0.0096(14)
C2G 0.0548(14) 0.0359(12) 0.0404(13) -0.0015(10) 0.0165(11) -0.0092(10)
C2F 0.0440(13) 0.0485(14) 0.0537(15) -0.0061(11) 0.0215(12) 0.0025(11)
C2H 0.0729(19) 0.0601(17) 0.0502(16) -0.0026(13) 0.0275(14) -0.0127(14)
C2I 0.122(3) 0.082(2) 0.0527(19) 0.0000(17) 0.039(2) -0.032(2)
C2J 0.134(4) 0.065(2) 0.0495(19) 0.0135(16) 0.013(2) -0.027(2)
C2L 0.0666(18) 0.0451(14) 0.0536(16) 0.0042(12) 0.0117(14) 0.0004(13)
C2K 0.093(3) 0.0529(18) 0.069(2) 0.0118(15) 0.000(2) -0.0009(17)
P3 0.0752(7) 0.0724(12) 0.0521(4) -0.0077(6) 0.0277(4) -0.0279(6)
F1 0.161(5) 0.133(4) 0.097(3) 0.028(3) 0.044(3) 0.062(4)
F2 0.079(3) 0.220(6) 0.097(3) 0.034(3) 0.002(2) -0.009(3)
F3 0.107(3) 0.139(3) 0.108(3) -0.011(3) 0.053(3) -0.068(3)
F4 0.140(6) 0.163(6) 0.119(4) -0.078(4) 0.056(4) -0.051(4)
F5 0.161(5) 0.132(4) 0.198(6) 0.004(4) 0.126(5) -0.060(4)
F6 0.131(5) 0.090(3) 0.079(3) -0.027(2) 0.033(3) -0.012(3)
P3A 0.0752(7) 0.0724(12) 0.0521(4) -0.0077(6) 0.0277(4) -0.0279(6)
F1A 0.129(11) 0.155(11) 0.109(8) -0.063(7) 0.041(8) 0.000(8)
F2A 0.116(8) 0.099(6) 0.114(8) -0.033(5) 0.089(7) -0.027(5)
F3A 0.229(13) 0.113(7) 0.105(7) 0.034(6) 0.066(9) -0.012(9)
F4A 0.067(5) 0.151(9) 0.100(7) -0.017(6) 0.004(4) 0.011(5)
F5A 0.140(8) 0.092(5) 0.065(4) 0.016(4) 0.030(5) -0.002(5)
F6A 0.085(6) 0.183(11) 0.176(12) -0.015(9) -0.001(7) -0.057(7)

loop_
_atom_type_symbol
_atom_type_description
_atom_type_scat_dispersion_real
_atom_type_scat_dispersion_imag
_atom_type_scat_source
C C 0.0181 0.0091 'International Tables Vol C Tables 4.2.6.8 and 6.1.1.4'
H H 0.0000 0.0000 'International Tables Vol C Tables 4.2.6.8 and 6.1.1.4'
Cl Cl 0.3639 0.7018 'International Tables Vol C Tables 4.2.6.8 and 6.1.1.4'
F F 0.0727 0.0534 'International Tables Vol C Tables 4.2.6.8 and 6.1.1.4'
Fe Fe -1.1336 3.1974 'International Tables Vol C Tables 4.2.6.8 and 6.1.1.4'
N N 0.0311 0.0180 'International Tables Vol C Tables 4.2.6.8 and 6.1.1.4'
O O 0.0492 0.0322 'International Tables Vol C Tables 4.2.6.8 and 6.1.1.4'
P P 0.2955 0.4335 'International Tables Vol C Tables 4.2.6.8 and 6.1.1.4'
Pd Pd 0.1215 3.9337 'International Tables Vol C Tables 4.2.6.8 and 6.1.1.4'

loop_
_geom_angle_atom_site_label_1
_geom_angle_atom_site_label_2
_geom_angle_atom_site_label_3
_geom_angle
_geom_angle_site_symmetry_1
_geom_angle_site_symmetry_3
_geom_angle_publ_flag
P1 Pd01 P2 96.16(2) . . ?
O1 Pd01 P1 88.62(5) . . ?
O1 Pd01 N1 80.45(7) . . ?
O1 Pd01 P2 175.02(5) . . ?
N1 Pd01 P1 169.03(5) . . ?
N1 Pd01 P2 94.75(5) . . ?
C1A P1 Pd01 109.97(8) . . ?
C0P P1 Pd01 117.83(8) . . ?
C0P P1 C1A 103.91(10) . . ?
C0P P1 C1G 106.65(11) . . ?
C1G P1 Pd01 111.59(8) . . ?
C1G P1 C1A 106.03(11) . . ?
C1B C1C H1C 119.7 . . ?
C1D C1C H1C 119.7 . . ?
C1D C1C C1B 120.6(2) . . ?
Fe1 C0C H0C 125.8 . . ?
C0D C0C H0C 125.8 . . ?
C0D C0C Fe1 69.85(14) . . ?
C0D C0C C0B 108.4(2) . . ?
C0B C0C H0C 125.8 . . ?
C0B C0C Fe1 68.22(14) . . ?
Fe1 CC HC 125.6 . . ?
CD CC HC 125.6 . . ?
CD CC Fe1 69.65(14) . . ?
CD CC CB 108.7(2) . . ?
CB CC HC 125.6 . . ?
CB CC Fe1 68.76(14) . . ?
CC Fe1 C0C 111.88(11) . . ?
C0P Fe1 C0C 69.17(10) . . ?
C0P Fe1 CC 177.37(10) . . ?
C0P Fe1 C0D 69.22(10) . . ?
C0P Fe1 CD 140.74(11) . . ?
C0P Fe1 C0B 41.72(9) . . ?
C0P Fe1 CB 137.01(10) . . ?
C0P Fe1 C0A 41.80(10) . . ?
C0P Fe1 CA 110.77(9) . . ?
C0P Fe1 C1P 108.69(9) . . ?
C0D Fe1 C0C 39.87(12) . . ?
C0D Fe1 CC 113.19(10) . . ?
CD Fe1 C0C 136.52(11) . . ?
CD Fe1 CC 40.07(11) . . ?
CD Fe1 C0D 110.17(11) . . ?
C0B Fe1 C0C 40.62(10) . . ?
C0B Fe1 CC 137.60(11) . . ?
C0B Fe1 C0D 68.28(11) . . ?
C0B Fe1 CD 176.89(10) . . ?
C0B Fe1 CB 111.10(11) . . ?
C0B Fe1 C0A 69.43(11) . . ?
CB Fe1 C0C 113.98(11) . . ?
CB Fe1 CC 40.41(10) . . ?
CB Fe1 C0D 142.03(10) . . ?
CB Fe1 CD 68.31(11) . . ?
C0A Fe1 C0C 68.13(11) . . ?
C0A Fe1 CC 140.75(10) . . ?
C0A Fe1 C0D 40.52(10) . . ?
C0A Fe1 CD 111.30(11) . . ?
C0A Fe1 CB 177.45(10) . . ?
CA Fe1 C0C 175.18(11) . . ?
CA Fe1 CC 68.40(10) . . ?
CA Fe1 C0D 135.36(11) . . ?
CA Fe1 CD 40.73(10) . . ?
CA Fe1 C0B 142.24(9) . . ?
CA Fe1 CB 69.55(10) . . ?
CA Fe1 C0A 108.44(10) . . ?
C1P Fe1 C0C 143.09(11) . . ?
C1P Fe1 CC 68.97(9) . . ?
C1P Fe1 C0D 176.08(11) . . ?
C1P Fe1 CD 69.16(10) . . ?
C1P Fe1 C0B 112.58(10) . . ?
C1P Fe1 CB 41.66(9) . . ?
C1P Fe1 C0A 135.79(10) . . ?
C1P Fe1 CA 41.72(9) . . ?
C8 O1 Pd01 112.31(13) . . ?
C1 N1 Pd01 131.97(16) . . ?
C1 N1 C9 118.5(2) . . ?
C9 N1 Pd01 109.33(15) . . ?
N1 C1 H1 118.5 . . ?
N1 C1 C2 123.0(2) . . ?
C2 C1 H1 118.5 . . ?
C2 C3 H3 120.2 . . ?
C2 C3 C4 119.7(2) . . ?
C4 C3 H3 120.2 . . ?
C1 C2 H2 120.2 . . ?
C3 C2 C1 119.6(2) . . ?
C3 C2 H2 120.2 . . ?
C1P P2 Pd01 126.67(8) . . ?
C1P P2 C2A 102.06(10) . . ?
C1P P2 C2G 102.72(11) . . ?
C2A P2 Pd01 109.91(7) . . ?
C2A P2 C2G 110.25(11) . . ?
C2G P2 Pd01 104.60(8) . . ?
C2B C2C H2C 120.0 . . ?
C2D C2C H2C 120.0 . . ?
C2D C2C C2B 119.9(3) . . ?
C3 C4 C5 125.0(2) . . ?
C3 C4 C9 117.7(2) . . ?
C5 C4 C9 117.3(2) . . ?
C4 C5 Cl1 119.1(2) . . ?
C6 C5 Cl1 119.95(18) . . ?
C6 C5 C4 120.9(2) . . ?
C5 C6 H6 119.7 . . ?
C5 C6 C7 120.6(2) . . ?
C7 C6 H6 119.7 . . ?
C6 C7 Cl2 119.11(18) . . ?
C8 C7 Cl2 118.66(19) . . ?
C8 C7 C6 122.2(2) . . ?
O1 C8 C7 123.0(2) . . ?
O1 C8 C9 121.06(19) . . ?
C7 C8 C9 115.9(2) . . ?
N1 C9 C4 121.4(2) . . ?
N1 C9 C8 115.8(2) . . ?
C4 C9 C8 122.8(2) . . ?
C1B C1A P1 119.67(18) . . ?
C1F C1A P1 121.10(19) . . ?
C1F C1A C1B 119.2(2) . . ?
P1 C0P Fe1 123.71(12) . . ?
C0B C0P P1 125.81(18) . . ?
C0B C0P Fe1 70.18(13) . . ?
C0B C0P C0A 107.1(2) . . ?
C0A C0P P1 127.04(19) . . ?
C0A C0P Fe1 70.21(13) . . ?
C0C C0D Fe1 70.29(15) . . ?
C0C C0D H0D 125.6 . . ?
C0C C0D C0A 108.7(2) . . ?
Fe1 C0D H0D 125.6 . . ?
C0A C0D Fe1 68.56(14) . . ?
C0A C0D H0D 125.6 . . ?
CC CD Fe1 70.28(15) . . ?
CC CD HD 125.7 . . ?
CC CD CA 108.5(2) . . ?
Fe1 CD HD 125.7 . . ?
CA CD Fe1 68.50(13) . . ?
CA CD HD 125.7 . . ?
C0C C0B Fe1 71.15(14) . . ?
C0C C0B C0P 107.9(2) . . ?
C0C C0B H0B 126.1 . . ?
Fe1 C0B H0B 126.1 . . ?
C0P C0B Fe1 68.10(13) . . ?
C0P C0B H0B 126.1 . . ?
CC CB Fe1 70.82(15) . . ?
CC CB HB 126.2 . . ?
CC CB C1P 107.6(2) . . ?
Fe1 CB HB 126.2 . . ?
C1P CB Fe1 67.97(13) . . ?
C1P CB HB 126.2 . . ?
Fe1 C0A H0A 126.1 . . ?
C0P C0A Fe1 67.99(13) . . ?
C0P C0A H0A 126.1 . . ?
C0D C0A Fe1 70.93(15) . . ?
C0D C0A C0P 107.9(2) . . ?
C0D C0A H0A 126.1 . . ?
Fe1 CA HA 126.2 . . ?
CD CA Fe1 70.77(14) . . ?
CD CA HA 126.2 . . ?
CD CA C1P 107.6(2) . . ?
C1P CA Fe1 68.36(13) . . ?
C1P CA HA 126.2 . . ?
C1C C1B H1B 120.1 . . ?
C1A C1B C1C 119.8(2) . . ?
C1A C1B H1B 120.1 . . ?
P2 C1P Fe1 123.74(11) . . ?
CB C1P Fe1 70.37(13) . . ?
CB C1P P2 125.06(19) . . ?
CA C1P Fe1 69.92(13) . . ?
CA C1P P2 127.41(17) . . ?
CA C1P CB 107.5(2) . . ?
C1K C1L H1L 119.8 . . ?
C1G C1L H1L 119.8 . . ?
C1G C1L C1K 120.5(3) . . ?
C1L C1K H1K 120.0 . . ?
C1J C1K C1L 119.9(3) . . ?
C1J C1K H1K 120.0 . . ?
C1K C1J H1J 120.0 . . ?
C1I C1J C1K 120.0(3) . . ?
C1I C1J H1J 120.0 . . ?
C1J C1I H1I 119.7 . . ?
C1J C1I C1H 120.7(3) . . ?
C1H C1I H1I 119.7 . . ?
C1I C1H H1H 119.9 . . ?
C1I C1H C1G 120.2(3) . . ?
C1G C1H H1H 119.9 . . ?
C1L C1G P1 120.68(19) . . ?
C1L C1G C1H 118.8(2) . . ?
C1H C1G P1 120.51(19) . . ?
C1A C1F H1F 119.8 . . ?
C1A C1F C1E 120.3(3) . . ?
C1E C1F H1F 119.8 . . ?
C1F C1E H1E 119.8 . . ?
C1D C1E C1F 120.5(3) . . ?
C1D C1E H1E 119.8 . . ?
C1C C1D H1D 120.2 . . ?
C1E C1D C1C 119.6(2) . . ?
C1E C1D H1D 120.2 . . ?
C2C C2B H2B 119.7 . . ?
C2C C2B C2A 120.5(2) . . ?
C2A C2B H2B 119.7 . . ?
C2B C2A P2 120.91(18) . . ?
C2B C2A C2F 118.7(2) . . ?
C2F C2A P2 120.32(18) . . ?
C2C C2D H2D 119.8 . . ?
C2E C2D C2C 120.4(3) . . ?
C2E C2D H2D 119.8 . . ?
C2D C2E H2E 119.8 . . ?
C2D C2E C2F 120.4(3) . . ?
C2F C2E H2E 119.8 . . ?
C2H C2G P2 118.5(2) . . ?
C2L C2G P2 122.1(2) . . ?
C2L C2G C2H 119.3(3) . . ?
C2A C2F H2F 120.0 . . ?
C2E C2F C2A 120.0(3) . . ?
C2E C2F H2F 120.0 . . ?
C2G C2H H2H 120.0 . . ?
C2I C2H C2G 120.0(3) . . ?
C2I C2H H2H 120.0 . . ?
C2H C2I H2I 120.0 . . ?
C2J C2I C2H 120.1(4) . . ?
C2J C2I H2I 120.0 . . ?
C2I C2J H2J 119.8 . . ?
C2K C2J C2I 120.5(3) . . ?
C2K C2J H2J 119.8 . . ?
C2G C2L H2L 120.2 . . ?
C2G C2L C2K 119.6(3) . . ?
C2K C2L H2L 120.2 . . ?
C2J C2K C2L 120.5(4) . . ?
C2J C2K H2K 119.7 . . ?
C2L C2K H2K 119.7 . . ?
F1 P3 F2 177.3(5) . . ?
F3 P3 F1 91.7(4) . . ?
F3 P3 F2 88.5(3) . . ?
F3 P3 F4 90.1(5) . . ?
F3 P3 F5 176.6(6) . . ?
F3 P3 F6 88.6(4) . . ?
F4 P3 F1 94.3(5) . . ?
F4 P3 F2 88.3(4) . . ?
F4 P3 F6 178.4(5) . . ?
F5 P3 F1 91.1(4) . . ?
F5 P3 F2 88.6(4) . . ?
F5 P3 F4 91.5(4) . . ?
F5 P3 F6 89.7(4) . . ?
F6 P3 F1 86.8(4) . . ?
F6 P3 F2 90.6(5) . . ?
F1A P3A F2A 175.5(12) . . ?
F3A P3A F1A 91.2(12) . . ?
F3A P3A F2A 93.3(10) . . ?
F3A P3A F4A 90.4(9) . . ?
F3A P3A F5A 176.7(10) . . ?
F3A P3A F6A 92.0(9) . . ?
F4A P3A F1A 88.9(10) . . ?
F4A P3A F2A 91.8(8) . . ?
F4A P3A F5A 87.6(7) . . ?
F4A P3A F6A 174.6(12) . . ?
F5A P3A F1A 91.5(10) . . ?
F5A P3A F2A 84.1(9) . . ?
F5A P3A F6A 89.7(9) . . ?
F6A P3A F1A 95.9(9) . . ?
F6A P3A F2A 83.3(11) . . ?

loop_
_geom_bond_atom_site_label_1
_geom_bond_atom_site_label_2
_geom_bond_distance
_geom_bond_site_symmetry_2
_geom_bond_publ_flag
Pd01 P1 2.2720(6) . ?
Pd01 O1 2.0467(15) . ?
Pd01 N1 2.1358(19) . ?
Pd01 P2 2.2736(5) . ?
P1 C1A 1.819(2) . ?
P1 C0P 1.791(2) . ?
P1 C1G 1.814(2) . ?
C1C H1C 0.9300 . ?
C1C C1B 1.391(3) . ?
C1C C1D 1.370(4) . ?
C0C H0C 0.9800 . ?
C0C Fe1 2.066(3) . ?
C0C C0D 1.407(4) . ?
C0C C0B 1.421(4) . ?
CC HC 0.9800 . ?
CC Fe1 2.064(2) . ?
CC CD 1.411(4) . ?
CC CB 1.417(4) . ?
Fe1 C0P 2.000(2) . ?
Fe1 C0D 2.060(2) . ?
Fe1 CD 2.056(2) . ?
Fe1 C0B 2.027(2) . ?
Fe1 CB 2.037(2) . ?
Fe1 C0A 2.029(2) . ?
Fe1 CA 2.026(2) . ?
Fe1 C1P 2.005(2) . ?
Cl1 C5 1.739(2) . ?
O1 C8 1.307(3) . ?
N1 C1 1.319(3) . ?
N1 C9 1.381(3) . ?
C1 H1 0.9300 . ?
C1 C2 1.397(4) . ?
C3 H3 0.9300 . ?
C3 C2 1.363(4) . ?
C3 C4 1.406(4) . ?
C2 H2 0.9300 . ?
P2 C1P 1.791(2) . ?
P2 C2A 1.819(2) . ?
P2 C2G 1.821(2) . ?
C2C H2C 0.9300 . ?
C2C C2B 1.381(4) . ?
C2C C2D 1.375(4) . ?
Cl2 C7 1.728(2) . ?
C4 C5 1.412(3) . ?
C4 C9 1.415(3) . ?
C5 C6 1.359(4) . ?
C6 H6 0.9300 . ?
C6 C7 1.401(4) . ?
C7 C8 1.391(3) . ?
C8 C9 1.423(3) . ?
C1A C1B 1.383(3) . ?
C1A C1F 1.382(3) . ?
C0P C0B 1.434(3) . ?
C0P C0A 1.438(3) . ?
C0D H0D 0.9800 . ?
C0D C0A 1.416(4) . ?
CD HD 0.9800 . ?
CD CA 1.421(3) . ?
C0B H0B 0.9800 . ?
CB HB 0.9800 . ?
CB C1P 1.438(3) . ?
C0A H0A 0.9800 . ?
CA HA 0.9800 . ?
CA C1P 1.435(3) . ?
C1B H1B 0.9300 . ?
C1L H1L 0.9300 . ?
C1L C1K 1.391(4) . ?
C1L C1G 1.384(3) . ?
C1K H1K 0.9300 . ?
C1K C1J 1.375(5) . ?
C1J H1J 0.9300 . ?
C1J C1I 1.370(5) . ?
C1I H1I 0.9300 . ?
C1I C1H 1.381(4) . ?
C1H H1H 0.9300 . ?
C1H C1G 1.394(4) . ?
C1F H1F 0.9300 . ?
C1F C1E 1.384(4) . ?
C1E H1E 0.9300 . ?
C1E C1D 1.369(4) . ?
C1D H1D 0.9300 . ?
C2B H2B 0.9300 . ?
C2B C2A 1.391(3) . ?
C2A C2F 1.392(3) . ?
C2D H2D 0.9300 . ?
C2D C2E 1.365(4) . ?
C2E H2E 0.9300 . ?
C2E C2F 1.388(4) . ?
C2G C2H 1.391(4) . ?
C2G C2L 1.384(4) . ?
C2F H2F 0.9300 . ?
C2H H2H 0.9300 . ?
C2H C2I 1.387(4) . ?
C2I H2I 0.9300 . ?
C2I C2J 1.368(6) . ?
C2J H2J 0.9300 . ?
C2J C2K 1.361(6) . ?
C2L H2L 0.9300 . ?
C2L C2K 1.393(4) . ?
C2K H2K 0.9300 . ?
P3 F1 1.573(6) . ?
P3 F2 1.587(7) . ?
P3 F3 1.553(4) . ?
P3 F4 1.562(6) . ?
P3 F5 1.555(4) . ?
P3 F6 1.564(6) . ?
P3A F1A 1.560(12) . ?
P3A F2A 1.588(12) . ?
P3A F3A 1.541(8) . ?
P3A F4A 1.550(10) . ?
P3A F5A 1.555(8) . ?
P3A F6A 1.559(10) . ?

loop_
_geom_torsion_atom_site_label_1
_geom_torsion_atom_site_label_2
_geom_torsion_atom_site_label_3
_geom_torsion_atom_site_label_4
_geom_torsion
_geom_torsion_site_symmetry_1
_geom_torsion_site_symmetry_2
_geom_torsion_site_symmetry_3
_geom_torsion_site_symmetry_4
_geom_torsion_publ_flag
Pd01 P1 C1A C1B -92.0(2) . . . . ?
Pd01 P1 C1A C1F 85.1(2) . . . . ?
Pd01 P1 C0P Fe1 -54.78(16) . . . . ?
Pd01 P1 C0P C0B 34.0(2) . . . . ?
Pd01 P1 C0P C0A -144.41(18) . . . . ?
Pd01 P1 C1G C1L 16.2(2) . . . . ?
Pd01 P1 C1G C1H -166.58(17) . . . . ?
Pd01 O1 C8 C7 -173.88(18) . . . . ?
Pd01 O1 C8 C9 6.5(3) . . . . ?
Pd01 N1 C1 C2 -172.0(2) . . . . ?
Pd01 N1 C9 C4 171.59(17) . . . . ?
Pd01 N1 C9 C8 -8.0(2) . . . . ?
Pd01 P2 C1P Fe1 -22.16(19) . . . . ?
Pd01 P2 C1P CB -110.74(19) . . . . ?
Pd01 P2 C1P CA 67.3(2) . . . . ?
Pd01 P2 C2A C2B 5.0(2) . . . . ?
Pd01 P2 C2A C2F -172.53(18) . . . . ?
Pd01 P2 C2G C2H 36.1(2) . . . . ?
Pd01 P2 C2G C2L -143.4(2) . . . . ?
P1 C1A C1B C1C 177.6(2) . . . . ?
P1 C1A C1F C1E -178.6(2) . . . . ?
P1 C0P C0B C0C -178.16(17) . . . . ?
P1 C0P C0B Fe1 -117.87(18) . . . . ?
P1 C0P C0A Fe1 117.86(18) . . . . ?
P1 C0P C0A C0D 177.83(17) . . . . ?
C0C C0D C0A Fe1 58.96(18) . . . . ?
C0C C0D C0A C0P 0.8(3) . . . . ?
CC CD CA Fe1 -59.02(18) . . . . ?
CC CD CA C1P -0.4(3) . . . . ?
CC CB C1P Fe1 59.96(17) . . . . ?
CC CB C1P P2 178.00(17) . . . . ?
CC CB C1P CA -0.4(3) . . . . ?
Fe1 C0C C0D C0A -57.91(17) . . . . ?
Fe1 C0C C0B C0P 58.38(16) . . . . ?
Fe1 CC CD CA 57.93(17) . . . . ?
Fe1 CC CB C1P -58.17(16) . . . . ?
Fe1 C0P C0B C0C -60.30(17) . . . . ?
Fe1 C0P C0A C0D 59.97(16) . . . . ?
Fe1 C0D C0A C0P -58.14(16) . . . . ?
Fe1 CD CA C1P 58.63(15) . . . . ?
Fe1 CB C1P P2 118.04(17) . . . . ?
Fe1 CB C1P CA -60.35(15) . . . . ?
Fe1 CA C1P P2 -117.71(18) . . . . ?
Fe1 CA C1P CB 60.63(16) . . . . ?
Cl1 C5 C6 C7 -176.91(18) . . . . ?
O1 C8 C9 N1 1.4(3) . . . . ?
O1 C8 C9 C4 -178.2(2) . . . . ?
N1 C1 C2 C3 0.2(4) . . . . ?
C1 N1 C9 C4 -4.4(3) . . . . ?
C1 N1 C9 C8 176.0(2) . . . . ?
C3 C4 C5 Cl1 -5.6(3) . . . . ?
C3 C4 C5 C6 175.5(2) . . . . ?
C3 C4 C9 N1 2.8(3) . . . . ?
C3 C4 C9 C8 -177.7(2) . . . . ?
C2 C3 C4 C5 -178.6(3) . . . . ?
C2 C3 C4 C9 0.4(4) . . . . ?
P2 C2A C2F C2E 179.2(2) . . . . ?
P2 C2G C2H C2I -179.8(2) . . . . ?
P2 C2G C2L C2K 179.2(2) . . . . ?
C2C C2B C2A P2 -177.3(2) . . . . ?
C2C C2B C2A C2F 0.3(4) . . . . ?
C2C C2D C2E C2F 0.2(5) . . . . ?
Cl2 C7 C8 O1 -1.7(3) . . . . ?
Cl2 C7 C8 C9 177.96(17) . . . . ?
C4 C3 C2 C1 -1.8(4) . . . . ?
C4 C5 C6 C7 2.0(4) . . . . ?
C5 C4 C9 N1 -178.2(2) . . . . ?
C5 C4 C9 C8 1.4(3) . . . . ?
C5 C6 C7 Cl2 -179.91(19) . . . . ?
C5 C6 C7 C8 1.8(4) . . . . ?
C6 C7 C8 O1 176.6(2) . . . . ?
C6 C7 C8 C9 -3.8(3) . . . . ?
C7 C8 C9 N1 -178.3(2) . . . . ?
C7 C8 C9 C4 2.2(3) . . . . ?
C9 N1 C1 C2 2.9(4) . . . . ?
C9 C4 C5 Cl1 175.43(17) . . . . ?
C9 C4 C5 C6 -3.5(3) . . . . ?
C1A P1 C0P Fe1 -176.69(14) . . . . ?
C1A P1 C0P C0B -87.9(2) . . . . ?
C1A P1 C0P C0A 93.7(2) . . . . ?
C1A P1 C1G C1L 135.88(19) . . . . ?
C1A P1 C1G C1H -46.9(2) . . . . ?
C1A C1F C1E C1D 1.0(5) . . . . ?
C0P P1 C1A C1B 35.0(2) . . . . ?
C0P P1 C1A C1F -147.9(2) . . . . ?
C0P P1 C1G C1L -113.8(2) . . . . ?
C0P P1 C1G C1H 63.4(2) . . . . ?
C0D C0C C0B Fe1 -58.39(18) . . . . ?
C0D C0C C0B C0P 0.0(3) . . . . ?
CD CC CB Fe1 58.32(18) . . . . ?
CD CC CB C1P 0.1(3) . . . . ?
CD CA C1P Fe1 -60.15(16) . . . . ?
CD CA C1P P2 -177.86(17) . . . . ?
CD CA C1P CB 0.5(3) . . . . ?
C0B C0C C0D Fe1 57.40(18) . . . . ?
C0B C0C C0D C0A -0.5(3) . . . . ?
C0B C0P C0A Fe1 -60.79(16) . . . . ?
C0B C0P C0A C0D -0.8(3) . . . . ?
CB CC CD Fe1 -57.78(18) . . . . ?
CB CC CD CA 0.2(3) . . . . ?
C0A C0P C0B C0C 0.5(3) . . . . ?
C0A C0P C0B Fe1 60.81(15) . . . . ?
C1B C1C C1D C1E -1.5(4) . . . . ?
C1B C1A C1F C1E -1.5(4) . . . . ?
C1P P2 C2A C2B 141.6(2) . . . . ?
C1P P2 C2A C2F -35.9(2) . . . . ?
C1P P2 C2G C2H -97.6(2) . . . . ?
C1P P2 C2G C2L 82.8(2) . . . . ?
C1L C1K C1J C1I 0.6(4) . . . . ?
C1K C1L C1G P1 175.7(2) . . . . ?
C1K C1L C1G C1H -1.6(4) . . . . ?
C1K C1J C1I C1H -0.6(5) . . . . ?
C1J C1I C1H C1G -0.5(4) . . . . ?
C1I C1H C1G P1 -175.8(2) . . . . ?
C1I C1H C1G C1L 1.6(4) . . . . ?
C1G P1 C1A C1B 147.2(2) . . . . ?
C1G P1 C1A C1F -35.7(2) . . . . ?
C1G P1 C0P Fe1 71.53(17) . . . . ?
C1G P1 C0P C0B 160.32(19) . . . . ?
C1G P1 C0P C0A -18.1(2) . . . . ?
C1G C1L C1K C1J 0.5(4) . . . . ?
C1F C1A C1B C1C 0.6(4) . . . . ?
C1F C1E C1D C1C 0.5(5) . . . . ?
C1D C1C C1B C1A 1.0(4) . . . . ?
C2B C2C C2D C2E 1.7(5) . . . . ?
C2B C2A C2F C2E 1.6(4) . . . . ?
C2A P2 C1P Fe1 -148.54(14) . . . . ?
C2A P2 C1P CB 122.9(2) . . . . ?
C2A P2 C1P CA -59.1(2) . . . . ?
C2A P2 C2G C2H 154.2(2) . . . . ?
C2A P2 C2G C2L -25.3(2) . . . . ?
C2D C2C C2B C2A -1.9(4) . . . . ?
C2D C2E C2F C2A -1.9(4) . . . . ?
C2G P2 C1P Fe1 97.19(16) . . . . ?
C2G P2 C1P CB 8.6(2) . . . . ?
C2G P2 C1P CA -173.3(2) . . . . ?
C2G P2 C2A C2B -109.8(2) . . . . ?
C2G P2 C2A C2F 72.7(2) . . . . ?
C2G C2H C2I C2J 0.7(5) . . . . ?
C2G C2L C2K C2J 0.4(5) . . . . ?
C2H C2G C2L C2K -0.4(4) . . . . ?
C2H C2I C2J C2K -0.6(5) . . . . ?
C2I C2J C2K C2L 0.0(5) . . . . ?
C2L C2G C2H C2I -0.2(4) . . . . ?
